data_4033871
loop_
_publ_author_name
'D'Amato, Assunta'
'Pierri, Giovanni'
'Tedesco, Consiglia'
'Della Sala, Giorgio'
'Izzo, Irene'
'Costabile, Chiara'
'De Riccardis, Francesco'

_publ_section_title
;
 Reverse Turn and Loop Secondary Structures in Stereodefined Cyclic
 Peptoid Scaffolds.
;
_journal_issue 17
_journal_name_full 'The Journal of organic chemistry'
_journal_page_first 10911
_journal_page_last 10928
_journal_paper_doi 10.1021/acs.joc.9b01509
_journal_volume 84
_journal_year 2019
_chemical_absolute_configuration syn
_chemical_formula_moiety 'C38 H40 N4 O4'
_chemical_formula_sum 'C38 H40 N4 O4'
_chemical_formula_weight 616.74
_space_group_crystal_system monoclinic
_space_group_IT_number 4
_space_group_name_Hall 'P 2yb'
_space_group_name_H-M_alt 'P 1 21 1'
_atom_sites_solution_hydrogens geom
_audit_creation_date 2019-01-22
_audit_creation_method
;
Olex2 1.2
(compiled 2018.05.29 svn.r3508 for OlexSys, GUI svn.r5506)
;
_cell_angle_alpha 90
_cell_angle_beta 93.945(12)
_cell_angle_gamma 90
_cell_formula_units_Z 2
_cell_length_a 8.9528(11)
_cell_length_b 11.419(3)
_cell_length_c 15.863(2)
_cell_measurement_reflns_used 9904
_cell_measurement_temperature 296(2)
_cell_measurement_theta_max 73.72
_cell_measurement_theta_min 2.80
_cell_volume 1617.9(5)
_computing_cell_refinement 'Bruker SAINT'
_computing_data_collection 'Bruker APEX2'
_computing_data_reduction 'Bruker SAINT'
_computing_molecular_graphics 'Olex2 (Dolomanov et al., 2009)'
_computing_publication_material 'Olex2 (Dolomanov et al., 2009)'
_computing_structure_refinement 'SHELXL-2014 (Sheldrick 2014)'
_computing_structure_solution 'SHELXS-97 (Sheldrick 2008)'
_diffrn_ambient_temperature 296.15
_diffrn_measured_fraction_theta_full 0.982
_diffrn_measured_fraction_theta_max 0.951
_diffrn_measurement_device_type 'Bruker APEX-II CCD'
_diffrn_measurement_method '\f and \w scans'
_diffrn_radiation_type CuK\a
_diffrn_radiation_wavelength 1.54178
_diffrn_reflns_av_R_equivalents 0.0406
_diffrn_reflns_av_unetI/netI 0.0253
_diffrn_reflns_Laue_measured_fraction_full 0.982
_diffrn_reflns_Laue_measured_fraction_max 0.951
_diffrn_reflns_limit_h_max 9
_diffrn_reflns_limit_h_min -10
_diffrn_reflns_limit_k_max 14
_diffrn_reflns_limit_k_min -14
_diffrn_reflns_limit_l_max 19
_diffrn_reflns_limit_l_min -19
_diffrn_reflns_number 34032
_diffrn_reflns_point_group_measured_fraction_full 0.982
_diffrn_reflns_point_group_measured_fraction_max 0.934
_diffrn_reflns_theta_full 67.679
_diffrn_reflns_theta_max 74.970
_diffrn_reflns_theta_min 2.792
_diffrn_standards_number 0
_exptl_absorpt_coefficient_mu 0.661
_exptl_absorpt_correction_T_max 0.7538
_exptl_absorpt_correction_T_min 0.6994
_exptl_absorpt_correction_type multi-scan
_exptl_absorpt_process_details
;
SADABS-2014/5 (Bruker,2014/5) was used for absorption correction.
wR2(int) was 0.1401 before and 0.0611 after correction.
The Ratio of minimum to maximum transmission is 0.9278.
The \l/2 correction factor is Not present.
;
_exptl_crystal_colour colorless
_exptl_crystal_density_diffrn 1.266
_exptl_crystal_description prism
_exptl_crystal_F_000 656
_exptl_crystal_size_max 0.46
_exptl_crystal_size_mid 0.12
_exptl_crystal_size_min 0.06
_refine_diff_density_max 0.174
_refine_diff_density_min -0.163
_refine_diff_density_rms 0.026
_refine_ls_abs_structure_details
;
 Flack x determined using 2189 quotients [(I+)-(I-)]/[(I+)+(I-)]
 (Parsons, Flack and Wagner, Acta Cryst. B69 (2013) 249-259).
;
_refine_ls_abs_structure_Flack -0.02(8)
_refine_ls_extinction_coef 0.0121(15)
_refine_ls_extinction_expression Fc^*^=kFc[1+0.001xFc^2^\l^3^/sin(2\q)]^-1/4^
_refine_ls_extinction_method 'SHELXL-2018/3 (Sheldrick 2018)'
_refine_ls_goodness_of_fit_ref 1.015
_refine_ls_hydrogen_treatment constr
_refine_ls_matrix_type full
_refine_ls_number_parameters 470
_refine_ls_number_reflns 6225
_refine_ls_number_restraints 97
_refine_ls_restrained_S_all 1.013
_refine_ls_R_factor_all 0.0513
_refine_ls_R_factor_gt 0.0420
_refine_ls_shift/su_max 0.000
_refine_ls_shift/su_mean 0.000
_refine_ls_structure_factor_coef Fsqd
_refine_ls_weighting_details 'w=1/[\s^2^(Fo^2^)+(0.0554P)^2^+0.2517P] where P=(Fo^2^+2Fc^2^)/3'
_refine_ls_weighting_scheme calc
_refine_ls_wR_factor_gt 0.1052
_refine_ls_wR_factor_ref 0.1116
_reflns_Friedel_coverage 0.865
_reflns_Friedel_fraction_full 0.981
_reflns_Friedel_fraction_max 0.914
_reflns_number_gt 5364
_reflns_number_total 6225
_reflns_threshold_expression 'I > 2\s(I)'
_cod_data_source_file jo9b01509_si_002.cif
_cod_data_source_block tbe243_1_a
_cod_original_cell_volume 1617.8(5)
_cod_database_code 4033871
_shelx_shelxl_version_number 2018/3
_shelx_space_group_comment
;
The symmetry employed for this shelxl refinement is uniquely defined
by the following loop, which should always be used as a source of
symmetry information in preference to the above space-group names.
They are only intended as comments.
;
_olex2_refinement_description
;
1. Fixed Uiso
 At 1.2 times of:
  All C(H) groups, All C(H,H) groups
 At 1.5 times of:
  All C(H,H,H) groups
2. Rigid bond restraints
 C9B, C7B, C8B, C10B, C6B, C5B
 with sigma for 1-2 distances of 0.01 and sigma for 1-3 distances of 0.01
 C6A, C5A, C10A, C7A, C8A, C9A
 with sigma for 1-2 distances of 0.01 and sigma for 1-3 distances of 0.01
3. Uiso/Uaniso restraints and constraints
C9B \\sim C7B \\sim C8B \\sim C10B \\sim C6B \\sim C5B: within 2A with sigma of
0.04 and sigma for terminal atoms of 0.08
C6A \\sim C5A \\sim C10A \\sim C7A \\sim C8A \\sim C9A: within 2A with sigma of
0.04 and sigma for terminal atoms of 0.08
4. Others
 Sof(C4B)=Sof(H4BA)=Sof(H4BB)=Sof(H4BC)=Sof(C9B)=Sof(H9B)=Sof(C7B)=Sof(H7B)=
 Sof(C8B)=Sof(H8B)=Sof(C10B)=Sof(H10B)=Sof(C5B)=Sof(C6B)=Sof(H6B)=1-FVAR(1)
 Sof(C6A)=Sof(H6A)=Sof(C5A)=Sof(C10A)=Sof(H10A)=Sof(C9A)=Sof(H9A)=Sof(C8A)=
 Sof(H8A)=Sof(C7A)=Sof(H7A)=Sof(C4A)=Sof(H4AA)=Sof(H4AB)=Sof(H4AC)=FVAR(1)
5.a Ternary CH refined with riding coordinates:
 C22(H22), C3(H3)
5.b Secondary CH2 refined with riding coordinates:
 C1(H1A,H1B), C32(H32A,H32B), C11(H11A,H11B), C20(H20A,H20B), C13(H13A,H13B),
 C30(H30A,H30B)
5.c Me refined with riding coordinates:
 C4B(H4BA,H4BB,H4BC)
5.d Aromatic/amide H refined with riding coordinates:
 C15(H15), C6A(H6A), C10A(H10A), C9A(H9A), C8A(H8A), C7A(H7A), C26(H26),
 C29(H29), C38(H38), C25(H25), C28(H28), C18(H18), C36(H36), C35(H35), C34(H34),
  C16(H16), C19(H19), C27(H27), C17(H17), C37(H37), C9B(H9B), C7B(H7B),
 C8B(H8B), C10B(H10B), C6B(H6B)
5.e Fitted hexagon refined as free rotating group:
 C6A(C5A,C10A,C9A,C8A,C7A)
5.f Idealised Me refined as rotating group:
 C23(H23A,H23B,H23C), C4A(H4AA,H4AB,H4AC)
;
_olex2_submission_special_instructions 'No special instructions were received'

loop_
_space_group_symop_operation_xyz
'x, y, z'
'-x, y+1/2, -z'

loop_
_atom_site_label
_atom_site_type_symbol
_atom_site_fract_x
_atom_site_fract_y
_atom_site_fract_z
_atom_site_U_iso_or_equiv
_atom_site_adp_type
_atom_site_occupancy
_atom_site_site_symmetry_order
_atom_site_calc_flag
_atom_site_refinement_flags_posn
_atom_site_refinement_flags_adp
_atom_site_refinement_flags_occupancy
_atom_site_disorder_assembly
_atom_site_disorder_group
O3 O 0.7630(2) 0.64524(16) 0.71120(12) 0.0484(5) Uani 1 1 d . . . . .
O2 O 0.2932(3) 0.6154(3) 0.77292(15) 0.0808(8) Uani 1 1 d . . . . .
O1 O 0.7039(3) 0.31545(19) 0.77805(13) 0.0660(6) Uani 1 1 d . . . . .
N4 N 0.8503(2) 0.4796(2) 0.65369(13) 0.0439(5) Uani 1 1 d . . . . .
N3 N 0.4635(2) 0.5857(2) 0.67635(14) 0.0472(5) Uani 1 1 d . . . . .
C21 C 0.7393(3) 0.5544(2) 0.67184(14) 0.0387(5) Uani 1 1 d . . . . .
C12 C 0.3991(3) 0.5581(3) 0.74914(18) 0.0573(8) Uani 1 1 d . . . . .
N2 N 0.6155(3) 0.4793(2) 0.83599(13) 0.0536(6) Uani 1 1 d . . . . .
N1 N 1.0005(4) 0.3704(3) 0.81418(17) 0.0686(8) Uani 1 1 d . . . . .
C33 C 0.8891(3) 0.4023(3) 0.51101(18) 0.0521(7) Uani 1 1 d . . . . .
C1 C 0.8849(4) 0.4460(3) 0.84481(17) 0.0576(8) Uani 1 1 d . . . . .
H1A H 0.899069 0.524890 0.824060 0.069 Uiso 1 1 calc R . . . .
H1B H 0.896115 0.448591 0.906039 0.069 Uiso 1 1 calc R . . . .
C2 C 0.7276(4) 0.4060(3) 0.81761(16) 0.0531(7) Uani 1 1 d . . . . .
C32 C 0.8309(3) 0.3793(3) 0.59661(18) 0.0506(7) Uani 1 1 d . . . . .
H32A H 0.725315 0.359820 0.589315 0.061 Uiso 1 1 calc R . . . .
H32B H 0.882989 0.312252 0.622119 0.061 Uiso 1 1 calc R . . . .
C11 C 0.4623(4) 0.4571(3) 0.80307(19) 0.0632(8) Uani 1 1 d . . . . .
H11A H 0.399848 0.444715 0.849884 0.076 Uiso 1 1 calc R . . . .
H11B H 0.459699 0.386161 0.769348 0.076 Uiso 1 1 calc R . . . .
C20 C 0.5800(3) 0.5142(2) 0.64436(15) 0.0413(6) Uani 1 1 d . . . . .
H20A H 0.568204 0.514181 0.583113 0.050 Uiso 1 1 calc R . . . .
H20B H 0.567361 0.434265 0.663277 0.050 Uiso 1 1 calc R . . . .
C15 C 0.6404(5) 0.4529(3) 1.0244(2) 0.0764(11) Uani 1 1 d . . . . .
H15 H 0.699787 0.399814 0.997402 0.092 Uiso 1 1 calc R . . . .
C6A C 1.1129(15) 0.3376(12) 0.9979(7) 0.088(4) Uani 0.531(15) 1 d . U P A 1
H6A H 1.183133 0.386015 0.975001 0.106 Uiso 0.531(15) 1 calc R . P A 1
C5A C 1.0242(14) 0.2640(12) 0.9457(4) 0.057(4) Uani 0.531(15) 1 d G U P A 1
C10A C 0.9192(10) 0.1917(8) 0.9800(6) 0.077(2) Uani 0.531(15) 1 d G U P A 1
H10A H 0.859925 0.142420 0.945020 0.092 Uiso 0.531(15) 1 calc R . P A 1
C9A C 0.9029(13) 0.1929(10) 1.0665(7) 0.107(4) Uani 0.531(15) 1 d G U P A 1
H9A H 0.832626 0.144494 1.089397 0.128 Uiso 0.531(15) 1 calc R . P A 1
C8A C 0.9915(18) 0.2665(12) 1.1187(4) 0.125(6) Uani 0.531(15) 1 d G U P A 1
H8A H 0.980580 0.267328 1.176578 0.150 Uiso 0.531(15) 1 calc R . P A 1
C7A C 1.0965(16) 0.3388(10) 1.0844(6) 0.117(4) Uani 0.531(15) 1 d G U P A 1
H7A H 1.155834 0.388089 1.119382 0.141 Uiso 0.531(15) 1 calc R . P A 1
O4 O 1.1604(3) 0.3356(3) 0.7143(2) 0.1069(11) Uani 1 1 d . . . . .
C13 C 0.6332(4) 0.5796(3) 0.89354(17) 0.0547(7) Uani 1 1 d . . . . .
H13A H 0.572852 0.644099 0.870519 0.066 Uiso 1 1 calc R . . . .
H13B H 0.737069 0.604505 0.896874 0.066 Uiso 1 1 calc R . . . .
C26 C 0.3854(7) 0.6084(5) 0.3974(3) 0.0994(16) Uani 1 1 d . . . . .
H26 H 0.327633 0.560922 0.360385 0.119 Uiso 1 1 calc R . . . .
C29 C 0.5562(4) 0.7462(3) 0.5064(2) 0.0720(9) Uani 1 1 d . . . . .
H29 H 0.615507 0.793427 0.542819 0.086 Uiso 1 1 calc R . . . .
C38 C 0.9742(4) 0.3201(4) 0.4725(2) 0.0762(10) Uani 1 1 d . . . . .
H38 H 1.000340 0.250679 0.500404 0.091 Uiso 1 1 calc R . . . .
C25 C 0.3524(4) 0.6157(3) 0.4816(2) 0.0733(10) Uani 1 1 d . . . . .
H25 H 0.272025 0.574071 0.500587 0.088 Uiso 1 1 calc R . . . .
C24 C 0.4396(3) 0.6854(3) 0.53713(19) 0.0558(7) Uani 1 1 d . . . . .
C22 C 0.4047(3) 0.6906(3) 0.62892(18) 0.0577(7) Uani 1 1 d . . . . .
H22 H 0.295384 0.688124 0.629881 0.069 Uiso 1 1 calc R . . . .
C30 C 1.0037(3) 0.4992(3) 0.68807(18) 0.0524(7) Uani 1 1 d . . . . .
H30A H 1.007370 0.568980 0.722982 0.063 Uiso 1 1 calc R . . . .
H30B H 1.067946 0.511706 0.642082 0.063 Uiso 1 1 calc R . . . .
C23 C 0.4558(6) 0.8019(4) 0.6742(3) 0.0873(12) Uani 1 1 d . . . . .
H23A H 0.420698 0.802226 0.730028 0.131 Uiso 1 1 calc GR . . . .
H23B H 0.415911 0.868514 0.643340 0.131 Uiso 1 1 calc GR . . . .
H23C H 0.563177 0.805464 0.677892 0.131 Uiso 1 1 calc GR . . . .
C14 C 0.5882(4) 0.5527(3) 0.98159(18) 0.0582(7) Uani 1 1 d . . . . .
C31 C 1.0614(3) 0.3943(3) 0.7410(2) 0.0616(8) Uani 1 1 d . . . . .
C28 C 0.5875(6) 0.7388(4) 0.4227(3) 0.0928(14) Uani 1 1 d . . . . .
H28 H 0.667136 0.780706 0.403102 0.111 Uiso 1 1 calc R . . . .
C18 C 0.4682(7) 0.6083(5) 1.1064(3) 0.1110(18) Uani 1 1 d . . . . .
H18 H 0.411453 0.662034 1.134503 0.133 Uiso 1 1 calc R . . . .
C36 C 0.9839(6) 0.4408(5) 0.3503(3) 0.1011(15) Uani 1 1 d . . . . .
H36 H 1.014738 0.453073 0.296168 0.121 Uiso 1 1 calc R . . . .
C35 C 0.9012(6) 0.5239(5) 0.3877(3) 0.0970(14) Uani 1 1 d . . . . .
H35 H 0.876687 0.593597 0.359758 0.116 Uiso 1 1 calc R . . . .
C34 C 0.8544(4) 0.5033(4) 0.4672(2) 0.0749(10) Uani 1 1 d . . . . .
H34 H 0.797129 0.559976 0.492137 0.090 Uiso 1 1 calc R . . . .
C16 C 0.6056(6) 0.4312(4) 1.1064(2) 0.0940(14) Uani 1 1 d . . . . .
H16 H 0.642119 0.364657 1.134580 0.113 Uiso 1 1 calc R . . . .
C19 C 0.5037(5) 0.6301(4) 1.0233(2) 0.0857(12) Uani 1 1 d . . . . .
H19 H 0.469393 0.698183 0.996186 0.103 Uiso 1 1 calc R . . . .
C27 C 0.5012(8) 0.6699(5) 0.3688(3) 0.1072(19) Uani 1 1 d . . . . .
H27 H 0.521843 0.665067 0.312285 0.129 Uiso 1 1 calc R . . . .
C17 C 0.5169(7) 0.5085(5) 1.1458(3) 0.1157(19) Uani 1 1 d . . . . .
H17 H 0.489711 0.492529 1.200189 0.139 Uiso 1 1 calc R . . . .
C3 C 1.0190(6) 0.2559(4) 0.8596(3) 0.1041(17) Uani 1 1 d . . . . .
H3 H 0.941764 0.200154 0.838929 0.125 Uiso 1 1 calc R . . A 1
C37 C 1.0212(5) 0.3404(5) 0.3921(3) 0.0994(15) Uani 1 1 d . . . . .
H37 H 1.078814 0.284432 0.366785 0.119 Uiso 1 1 calc R . . . .
C4A C 1.1956(17) 0.2034(13) 0.8425(6) 0.112(5) Uani 0.531(15) 1 d . . P A 1
H4AA H 1.202881 0.190127 0.783145 0.168 Uiso 0.531(15) 1 calc GR . P A 1
H4AB H 1.212364 0.131104 0.872581 0.168 Uiso 0.531(15) 1 calc GR . P A 1
H4AC H 1.269522 0.259722 0.862211 0.168 Uiso 0.531(15) 1 calc GR . P A 1
C4B C 1.077(2) 0.1560(11) 0.8363(6) 0.106(5) Uani 0.469(15) 1 d . . P A 2
H4BA H 1.071412 0.099563 0.880885 0.159 Uiso 0.469(15) 1 calc R . P A 2
H4BB H 1.021964 0.127726 0.786333 0.159 Uiso 0.469(15) 1 calc R . P A 2
H4BC H 1.179749 0.167735 0.824779 0.159 Uiso 0.469(15) 1 calc R . P A 2
C9B C 0.987(3) 0.253(3) 1.1057(13) 0.137(7) Uani 0.469(15) 1 d . U P A 2
H9B H 0.930440 0.218928 1.146233 0.164 Uiso 0.469(15) 1 calc R . P A 2
C7B C 1.202(2) 0.3711(14) 1.0682(9) 0.120(5) Uani 0.469(15) 1 d . U P A 2
H7B H 1.286868 0.415508 1.081982 0.144 Uiso 0.469(15) 1 calc R . P A 2
C8B C 1.116(3) 0.3272(17) 1.1286(8) 0.136(7) Uani 0.469(15) 1 d . U P A 2
H8B H 1.140404 0.344649 1.185132 0.163 Uiso 0.469(15) 1 calc R . P A 2
C10B C 0.9542(14) 0.2376(14) 1.0242(10) 0.100(5) Uani 0.469(15) 1 d . U P A 2
H10B H 0.869974 0.192765 1.008896 0.120 Uiso 0.469(15) 1 calc R . P A 2
C5B C 1.0323(18) 0.2811(16) 0.9596(9) 0.052(3) Uani 0.469(15) 1 d . U P A 2
C6B C 1.155(2) 0.3461(17) 0.9855(10) 0.081(3) Uani 0.469(15) 1 d . U P A 2
H6B H 1.211886 0.376217 0.943684 0.098 Uiso 0.469(15) 1 calc R . P A 2

loop_
_atom_site_aniso_label
_atom_site_aniso_U_11
_atom_site_aniso_U_22
_atom_site_aniso_U_33
_atom_site_aniso_U_23
_atom_site_aniso_U_13
_atom_site_aniso_U_12
O3 0.0546(10) 0.0433(11) 0.0475(10) -0.0040(8) 0.0056(8) -0.0075(8)
O2 0.0571(13) 0.114(2) 0.0744(15) -0.0173(14) 0.0253(11) 0.0025(13)
O1 0.1022(16) 0.0478(12) 0.0480(11) -0.0021(10) 0.0053(11) -0.0130(11)
N4 0.0393(11) 0.0476(13) 0.0449(11) -0.0022(10) 0.0034(8) -0.0029(9)
N3 0.0413(11) 0.0582(14) 0.0425(11) -0.0038(10) 0.0058(9) 0.0021(9)
C21 0.0451(13) 0.0399(14) 0.0316(11) 0.0052(10) 0.0057(9) -0.0038(10)
C12 0.0442(15) 0.078(2) 0.0506(15) -0.0107(15) 0.0124(11) -0.0112(14)
N2 0.0726(15) 0.0529(15) 0.0356(11) 0.0008(10) 0.0058(10) -0.0140(12)
N1 0.0898(19) 0.0608(17) 0.0527(15) 0.0016(13) -0.0125(13) 0.0179(14)
C33 0.0448(14) 0.0565(18) 0.0552(16) -0.0164(14) 0.0046(11) 0.0024(12)
C1 0.079(2) 0.0541(18) 0.0382(14) 0.0005(13) -0.0076(13) 0.0010(14)
C2 0.083(2) 0.0429(16) 0.0329(13) 0.0067(12) 0.0044(12) -0.0077(14)
C32 0.0468(14) 0.0455(16) 0.0592(16) -0.0060(13) 0.0012(11) 0.0029(11)
C11 0.0674(19) 0.075(2) 0.0494(16) 0.0005(15) 0.0183(13) -0.0246(16)
C20 0.0447(13) 0.0450(14) 0.0343(12) 0.0006(10) 0.0042(9) -0.0008(10)
C15 0.123(3) 0.054(2) 0.0557(18) 0.0042(16) 0.0293(19) 0.0167(19)
C6A 0.093(10) 0.093(8) 0.074(6) 0.009(6) -0.016(6) 0.009(6)
C5A 0.049(5) 0.060(7) 0.064(7) 0.014(4) 0.009(4) 0.011(4)
C10A 0.074(5) 0.069(5) 0.089(6) 0.028(4) 0.020(4) 0.018(4)
C9A 0.114(8) 0.112(8) 0.101(7) 0.057(6) 0.058(6) 0.053(6)
C8A 0.188(16) 0.140(14) 0.048(6) 0.027(7) 0.024(7) 0.096(10)
C7A 0.153(11) 0.129(10) 0.064(6) -0.014(6) -0.036(7) 0.041(8)
O4 0.0694(17) 0.100(2) 0.155(3) 0.021(2) 0.0344(17) 0.0345(16)
C13 0.0767(19) 0.0436(16) 0.0440(14) 0.0001(12) 0.0045(13) -0.0055(13)
C26 0.145(4) 0.090(3) 0.059(2) -0.013(2) -0.025(3) 0.047(3)
C29 0.079(2) 0.066(2) 0.071(2) 0.0117(18) 0.0101(17) 0.0194(17)
C38 0.077(2) 0.068(2) 0.085(3) -0.018(2) 0.0170(18) 0.0158(18)
C25 0.087(2) 0.068(2) 0.062(2) -0.0063(17) -0.0131(17) 0.0228(18)
C24 0.0595(17) 0.0564(18) 0.0508(16) 0.0031(14) -0.0018(12) 0.0199(14)
C22 0.0561(16) 0.0653(19) 0.0519(16) -0.0055(14) 0.0055(12) 0.0150(14)
C30 0.0400(14) 0.0616(18) 0.0556(16) -0.0011(14) 0.0022(11) -0.0042(12)
C23 0.131(3) 0.061(2) 0.069(2) -0.0152(18) 0.005(2) 0.024(2)
C14 0.082(2) 0.0507(17) 0.0418(14) -0.0033(13) 0.0055(13) 0.0033(14)
C31 0.0464(16) 0.065(2) 0.072(2) -0.0022(16) -0.0066(13) 0.0020(14)
C28 0.115(3) 0.090(3) 0.078(3) 0.034(2) 0.035(2) 0.045(3)
C18 0.160(4) 0.102(4) 0.076(3) -0.003(3) 0.045(3) 0.051(3)
C36 0.126(4) 0.115(4) 0.066(2) -0.015(3) 0.037(2) 0.005(3)
C35 0.129(4) 0.097(3) 0.069(2) 0.004(2) 0.032(2) 0.017(3)
C34 0.093(2) 0.073(3) 0.0611(19) 0.0017(18) 0.0240(17) 0.025(2)
C16 0.158(4) 0.071(3) 0.057(2) 0.0160(19) 0.033(2) 0.027(3)
C19 0.116(3) 0.076(3) 0.065(2) 0.006(2) 0.013(2) 0.036(2)
C27 0.167(5) 0.105(4) 0.051(2) 0.016(2) 0.019(3) 0.074(4)
C17 0.198(6) 0.098(3) 0.058(2) 0.010(2) 0.052(3) 0.040(4)
C3 0.160(4) 0.053(2) 0.090(3) 0.004(2) -0.053(3) 0.007(2)
C37 0.107(3) 0.108(4) 0.087(3) -0.040(3) 0.037(2) 0.019(3)
C4A 0.141(10) 0.113(8) 0.087(6) 0.045(6) 0.045(6) 0.079(8)
C4B 0.166(15) 0.081(7) 0.071(6) 0.005(5) 0.016(7) 0.015(8)
C9B 0.169(18) 0.157(18) 0.093(8) 0.065(12) 0.068(11) 0.099(11)
C7B 0.145(12) 0.115(9) 0.093(7) -0.013(6) -0.047(7) 0.030(8)
C8B 0.224(17) 0.125(11) 0.057(6) 0.005(6) 0.002(7) 0.105(11)
C10B 0.082(7) 0.123(11) 0.099(9) 0.066(8) 0.038(6) 0.039(6)
C5B 0.055(6) 0.053(6) 0.048(4) 0.014(4) 0.006(4) 0.012(4)
C6B 0.088(8) 0.091(8) 0.063(6) -0.003(5) -0.014(5) 0.001(5)

loop_
_atom_type_symbol
_atom_type_description
_atom_type_scat_dispersion_real
_atom_type_scat_dispersion_imag
_atom_type_scat_source
C C 0.0181 0.0091 'International Tables Vol C Tables 4.2.6.8 and 6.1.1.4'
H H 0.0000 0.0000 'International Tables Vol C Tables 4.2.6.8 and 6.1.1.4'
N N 0.0311 0.0180 'International Tables Vol C Tables 4.2.6.8 and 6.1.1.4'
O O 0.0492 0.0322 'International Tables Vol C Tables 4.2.6.8 and 6.1.1.4'

loop_
_geom_angle_atom_site_label_1
_geom_angle_atom_site_label_2
_geom_angle_atom_site_label_3
_geom_angle
C21 N4 C32 124.5(2)
C21 N4 C30 120.6(2)
C30 N4 C32 114.8(2)
C12 N3 C20 121.7(2)
C12 N3 C22 117.2(2)
C20 N3 C22 121.0(2)
O3 C21 N4 122.6(2)
O3 C21 C20 121.7(2)
N4 C21 C20 115.6(2)
O2 C12 N3 121.1(3)
O2 C12 C11 119.6(3)
N3 C12 C11 119.2(3)
C2 N2 C11 120.6(3)
C2 N2 C13 124.5(2)
C11 N2 C13 114.7(3)
C1 N1 C3 114.5(3)
C31 N1 C1 120.5(3)
C31 N1 C3 123.7(4)
C38 C33 C32 121.0(3)
C34 C33 C32 121.4(3)
C34 C33 C38 117.5(3)
N1 C1 H1A 108.9
N1 C1 H1B 108.9
N1 C1 C2 113.2(3)
H1A C1 H1B 107.8
C2 C1 H1A 108.9
C2 C1 H1B 108.9
O1 C2 N2 121.9(3)
O1 C2 C1 121.9(3)
N2 C2 C1 116.1(3)
N4 C32 C33 112.7(2)
N4 C32 H32A 109.0
N4 C32 H32B 109.0
C33 C32 H32A 109.0
C33 C32 H32B 109.0
H32A C32 H32B 107.8
C12 C11 H11A 109.2
C12 C11 H11B 109.2
N2 C11 C12 112.0(2)
N2 C11 H11A 109.2
N2 C11 H11B 109.2
H11A C11 H11B 107.9
N3 C20 C21 114.3(2)
N3 C20 H20A 108.7
N3 C20 H20B 108.7
C21 C20 H20A 108.7
C21 C20 H20B 108.7
H20A C20 H20B 107.6
C14 C15 H15 119.4
C16 C15 H15 119.4
C16 C15 C14 121.1(4)
C5A C6A H6A 120.0
C5A C6A C7A 120.0
C7A C6A H6A 120.0
C10A C5A C6A 120.0
C3 C5A C6A 128.0(7)
C3 C5A C10A 111.9(6)
C5A C10A H10A 120.0
C5A C10A C9A 120.0
C9A C10A H10A 120.0
C10A C9A H9A 120.0
C10A C9A C8A 120.0
C8A C9A H9A 120.0
C9A C8A H8A 120.0
C7A C8A C9A 120.0
C7A C8A H8A 120.0
C6A C7A H7A 120.0
C8A C7A C6A 120.0
C8A C7A H7A 120.0
N2 C13 H13A 109.0
N2 C13 H13B 109.0
N2 C13 C14 113.1(2)
H13A C13 H13B 107.8
C14 C13 H13A 109.0
C14 C13 H13B 109.0
C25 C26 H26 119.7
C27 C26 H26 119.7
C27 C26 C25 120.5(5)
C24 C29 H29 119.3
C24 C29 C28 121.5(4)
C28 C29 H29 119.3
C33 C38 H38 119.8
C33 C38 C37 120.3(4)
C37 C38 H38 119.8
C26 C25 H25 120.1
C24 C25 C26 119.8(4)
C24 C25 H25 120.1
C29 C24 C25 118.3(4)
C29 C24 C22 122.4(3)
C25 C24 C22 119.3(3)
N3 C22 C24 111.4(2)
N3 C22 H22 106.7
N3 C22 C23 110.5(3)
C24 C22 H22 106.7
C24 C22 C23 114.5(3)
C23 C22 H22 106.7
N4 C30 H30A 109.4
N4 C30 H30B 109.4
N4 C30 C31 111.0(2)
H30A C30 H30B 108.0
C31 C30 H30A 109.4
C31 C30 H30B 109.4
C22 C23 H23A 109.5
C22 C23 H23B 109.5
C22 C23 H23C 109.5
H23A C23 H23B 109.5
H23A C23 H23C 109.5
H23B C23 H23C 109.5
C15 C14 C13 121.1(3)
C19 C14 C15 118.2(3)
C19 C14 C13 120.5(3)
N1 C31 C30 119.4(3)
O4 C31 N1 122.7(3)
O4 C31 C30 117.9(3)
C29 C28 H28 120.1
C27 C28 C29 119.7(5)
C27 C28 H28 120.1
C19 C18 H18 120.1
C17 C18 H18 120.1
C17 C18 C19 119.8(4)
C35 C36 H36 120.1
C37 C36 H36 120.1
C37 C36 C35 119.9(4)
C36 C35 H35 120.4
C36 C35 C34 119.3(5)
C34 C35 H35 120.4
C33 C34 C35 122.3(4)
C33 C34 H34 118.8
C35 C34 H34 118.8
C15 C16 H16 120.3
C17 C16 C15 119.5(4)
C17 C16 H16 120.3
C14 C19 C18 120.7(4)
C14 C19 H19 119.6
C18 C19 H19 119.6
C26 C27 C28 120.2(4)
C26 C27 H27 119.9
C28 C27 H27 119.9
C18 C17 C16 120.6(4)
C18 C17 H17 119.7
C16 C17 H17 119.7
N1 C3 H3 110.7
N1 C3 C4A 107.4(6)
N1 C3 C5B 108.5(7)
C5A C3 N1 114.7(7)
C5A C3 H3 110.7
C5A C3 C4A 102.2(8)
C4A C3 H3 110.7
C4B C3 N1 130.9(7)
C4B C3 C5B 115.3(9)
C38 C37 H37 119.6
C36 C37 C38 120.7(4)
C36 C37 H37 119.6
C3 C4A H4AA 109.5
C3 C4A H4AB 109.5
C3 C4A H4AC 109.5
H4AA C4A H4AB 109.5
H4AA C4A H4AC 109.5
H4AB C4A H4AC 109.5
C3 C4B H4BA 109.5
C3 C4B H4BB 109.5
C3 C4B H4BC 109.5
H4BA C4B H4BB 109.5
H4BA C4B H4BC 109.5
H4BB C4B H4BC 109.5
C8B C9B H9B 121.9
C10B C9B H9B 121.9
C10B C9B C8B 116.1(15)
C8B C7B H7B 121.8
C8B C7B C6B 116.4(16)
C6B C7B H7B 121.8
C9B C8B H8B 119.6
C7B C8B C9B 120.8(15)
C7B C8B H8B 119.6
C9B C10B H10B 116.8
C9B C10B C5B 126.5(15)
C5B C10B H10B 116.8
C10B C5B C3 131.6(13)
C6B C5B C3 113.4(10)
C6B C5B C10B 114.4(14)
C7B C6B H6B 117.1
C5B C6B C7B 125.7(16)
C5B C6B H6B 117.1

loop_
_geom_bond_atom_site_label_1
_geom_bond_atom_site_label_2
_geom_bond_distance
O3 C21 1.222(3)
O2 C12 1.232(4)
O1 C2 1.220(4)
N4 C21 1.356(3)
N4 C32 1.463(4)
N4 C30 1.460(3)
N3 C12 1.362(4)
N3 C20 1.444(3)
N3 C22 1.492(4)
C21 C20 1.533(3)
C12 C11 1.522(5)
N2 C2 1.354(4)
N2 C11 1.456(4)
N2 C13 1.467(4)
N1 C1 1.457(4)
N1 C31 1.344(5)
N1 C3 1.497(5)
C33 C32 1.511(4)
C33 C38 1.378(4)
C33 C34 1.372(5)
C1 H1A 0.9700
C1 H1B 0.9700
C1 C2 1.514(5)
C32 H32A 0.9700
C32 H32B 0.9700
C11 H11A 0.9700
C11 H11B 0.9700
C20 H20A 0.9700
C20 H20B 0.9700
C15 H15 0.9300
C15 C14 1.391(5)
C15 C16 1.380(5)
C6A H6A 0.9300
C6A C5A 1.3900
C6A C7A 1.3900
C5A C10A 1.3900
C5A C3 1.366(9)
C10A H10A 0.9300
C10A C9A 1.3900
C9A H9A 0.9300
C9A C8A 1.3900
C8A H8A 0.9300
C8A C7A 1.3900
C7A H7A 0.9300
O4 C31 1.211(4)
C13 H13A 0.9700
C13 H13B 0.9700
C13 C14 1.512(4)
C26 H26 0.9300
C26 C25 1.389(6)
C26 C27 1.356(8)
C29 H29 0.9300
C29 C24 1.371(5)
C29 C28 1.378(6)
C38 H38 0.9300
C38 C37 1.388(6)
C25 H25 0.9300
C25 C24 1.387(5)
C24 C22 1.511(4)
C22 H22 0.9800
C22 C23 1.514(5)
C30 H30A 0.9700
C30 H30B 0.9700
C30 C31 1.532(5)
C23 H23A 0.9600
C23 H23B 0.9600
C23 H23C 0.9600
C14 C19 1.364(5)
C28 H28 0.9300
C28 C27 1.361(8)
C18 H18 0.9300
C18 C19 1.400(6)
C18 C17 1.358(7)
C36 H36 0.9300
C36 C35 1.364(7)
C36 C37 1.355(8)
C35 H35 0.9300
C35 C34 1.377(5)
C34 H34 0.9300
C16 H16 0.9300
C16 C17 1.366(6)
C19 H19 0.9300
C27 H27 0.9300
C17 H17 0.9300
C3 H3 0.9800
C3 C4A 1.730(12)
C3 C4B 1.317(13)
C3 C5B 1.608(16)
C37 H37 0.9300
C4A H4AA 0.9600
C4A H4AB 0.9600
C4A H4AC 0.9600
C4B H4BA 0.9600
C4B H4BB 0.9600
C4B H4BC 0.9600
C9B H9B 0.9300
C9B C8B 1.46(3)
C9B C10B 1.32(2)
C7B H7B 0.9300
C7B C8B 1.36(2)
C7B C6B 1.379(16)
C8B H8B 0.9300
C10B H10B 0.9300
C10B C5B 1.373(12)
C5B C6B 1.364(17)
C6B H6B 0.9300
